data_7150088
loop_
_publ_author_name
'Sakai, Kenichi'
'Sakurai, Rumiko'
'Akimoto, Toshio'
'Hirayama, Noriaki'

_publ_section_title
;
 Molecular mechanism of dielectrically controlled optical resolution
 (DCR).
;
_journal_issue 2
_journal_name_full 'Organic &amp; biomolecular chemistry'
_journal_page_first 360
_journal_page_last 365
_journal_paper_doi 10.1039/b412827c
_journal_volume 3
_journal_year 2005
_chemical_absolute_configuration 'CHOOSE rm ad rmad syn or unk'
_chemical_formula_moiety 'C22 H31 N3 O6 S '
_chemical_formula_sum 'C22 H31 N3 O6 S'
_chemical_formula_weight 465.56
_space_group_IT_number 4
_symmetry_cell_setting monoclinic
_symmetry_Int_Tables_number 4
_symmetry_space_group_name_Hall 'P 2yb'
_symmetry_space_group_name_H-M 'P 1 21 1'
_audit_creation_date 2004-03-02
_audit_creation_method 'by CrystalStructure 3.6.0'
_cell_angle_alpha 90
_cell_angle_beta 100.305(3)
_cell_angle_gamma 90
_cell_formula_units_Z 2
_cell_length_a 12.723(1)
_cell_length_b 5.3119(3)
_cell_length_c 17.908(1)
_cell_measurement_reflns_used 7356
_cell_measurement_temperature 293.1
_cell_measurement_theta_max 67.6
_cell_measurement_theta_min 2.5
_cell_volume 1190.76(13)
_computing_cell_refinement PROCESS-AUTO
_computing_data_collection PROCESS-AUTO
_computing_data_reduction CrystalStructure
_computing_publication_material 'CrystalStructure 3.6.0'
_computing_structure_refinement CRYSTALS
_computing_structure_solution SIR-92
_diffrn_detector_area_resol_mean 10.00
_diffrn_measured_fraction_theta_full 0.9155
_diffrn_measured_fraction_theta_max 0.9155
_diffrn_measurement_device_type 'Rigaku RAXIS-RAPID'
_diffrn_measurement_method \w
_diffrn_radiation_type 'Cu K\a'
_diffrn_radiation_wavelength 1.5418
_diffrn_reflns_av_R_equivalents 0.059
_diffrn_reflns_limit_h_max 15
_diffrn_reflns_limit_h_min -15
_diffrn_reflns_limit_k_max 5
_diffrn_reflns_limit_k_min -5
_diffrn_reflns_limit_l_max 21
_diffrn_reflns_limit_l_min -21
_diffrn_reflns_number 26744
_diffrn_reflns_theta_full 68.22
_diffrn_reflns_theta_max 68.22
_exptl_absorpt_coefficient_mu 1.565
_exptl_absorpt_correction_T_max 0.855
_exptl_absorpt_correction_T_min 0.468
_exptl_absorpt_correction_type multi-scan
_exptl_absorpt_process_details
;
Higashi, T. (1995). Program for Absorption Correction.
Rigaku Corporation, Tokyo, Japan.
;
_exptl_crystal_colour colorless
_exptl_crystal_density_diffrn 1.298
_exptl_crystal_density_method 'not measured'
_exptl_crystal_description chip
_exptl_crystal_F_000 496.00
_exptl_crystal_size_max 0.40
_exptl_crystal_size_mid 0.15
_exptl_crystal_size_min 0.10
_refine_diff_density_max 0.85
_refine_diff_density_min -0.68
_refine_ls_abs_structure_details 'Flack, H. D. (1983), Acta Cryst. A39, 876-881.  1573 Friedel Pairs'
_refine_ls_abs_structure_Flack -0.03(4)
_refine_ls_goodness_of_fit_ref 1.389
_refine_ls_hydrogen_treatment refall
_refine_ls_number_parameters 322
_refine_ls_number_reflns 2478
_refine_ls_R_factor_gt 0.0800
_refine_ls_shift/su_max 0.0160
_refine_ls_structure_factor_coef Fsqd
_refine_ls_weighting_details 'w = 1/[0.0010Fo^2^ + 3.0000\s(Fo^2^) + 0.5000]/(4Fo^2^)'
_refine_ls_weighting_scheme calc
_refine_ls_wR_factor_ref 0.1540
_reflns_number_gt 2458
_reflns_number_total 3818
_reflns_threshold_expression F^2^>2.0\s(F^2^)
_cod_data_source_file b412827c.txt
_cod_data_source_block (S)-1:(S)-2
_cod_original_cell_volume 1190.8(2)
_cod_original_formula_sum 'C22 H31 N3 O6 S '
_cod_database_code 7150088

loop_
_symmetry_equiv_pos_site_id
_symmetry_equiv_pos_as_xyz
1 +X,+Y,+Z
2 -X,1/2+Y,-Z

loop_
_atom_site_label
_atom_site_type_symbol
_atom_site_fract_x
_atom_site_fract_y
_atom_site_fract_z
_atom_site_U_iso_or_equiv
_atom_site_adp_type
_atom_site_occupancy
_atom_site_symmetry_multiplicity
_atom_site_calc_flag
_atom_site_refinement_flags
_atom_site_disorder_assembly
_atom_site_disorder_group
S101 S 0.3809(2) 0.7097(5) 0.2747(1) 0.0718(7) Uani 1.00 1 d . . .
O2 O 0.5544(4) 0.625(1) 0.0533(3) 0.088(2) Uani 1.00 1 d . . .
O6 O 1.0131(5) 0.001(1) 0.0305(3) 0.131(3) Uani 1.00 1 d . . .
O101 O 0.2101(4) 0.0783(9) 0.1230(3) 0.081(2) Uani 1.00 1 d . . .
O102 O 0.2945(5) 0.412(1) 0.0914(3) 0.104(2) Uani 1.00 1 d . . .
O103 O 0.4576(4) 0.535(1) 0.2585(3) 0.076(2) Uani 1.00 1 d . . .
O104 O 0.4040(4) 0.972(1) 0.2693(3) 0.092(2) Uani 1.00 1 d . . .
N1 N 0.5759(5) 0.341(1) 0.1466(4) 0.089(2) Uani 1.00 1 d . . .
N3 N 0.6450(4) 0.356(1) -0.0411(3) 0.081(2) Uani 1.00 1 d . . .
N101 N 0.2664(4) 0.670(1) 0.2219(3) 0.075(2) Uani 1.00 1 d . . .
C2 C 0.5914(6) 0.427(2) 0.0799(5) 0.070(3) Uani 1.00 1 d . . .
C3 C 0.6619(5) 0.266(1) 0.0394(4) 0.069(3) Uani 1.00 1 d . . .
C4 C 0.7769(5) 0.271(1) 0.0762(4) 0.082(3) Uani 1.00 1 d . . .
C5 C 0.8049(7) 0.0968(9) 0.1424(5) 0.110(4) Uani 1.00 1 d . . .
C6 C 0.7434(8) 0.1465(3) 0.2081(5) 0.118(4) Uani 1.00 1 d . . .
C7 C 0.6234(7) 0.118(1) 0.1866(4) 0.095(4) Uani 1.00 1 d . . .
C101 C 0.2180(5) 0.427(1) 0.2054(4) 0.062(3) Uani 1.00 1 d . . .
C102 C 0.2448(6) 0.296(1) 0.1331(5) 0.073(3) Uani 1.00 1 d . . .
C103 C 0.0979(6) 0.449(1) 0.1977(4) 0.080(3) Uani 1.00 1 d . . .
C104 C 0.0569(7) 0.487(2) 0.2709(5) 0.094(3) Uani 1.00 1 d . . .
C105 C 0.077(1) 0.3241(2) 0.3281(8) 0.241(8) Uani 1.00 1 d . . .
C106 C 0.044(1) 0.3736(2) 0.3977(9) 0.25(1) Uani 1.00 1 d . . .
C107 C -0.024(1) 0.5192(1) 0.4026(9) 0.180(7) Uani 1.00 1 d . . .
C108 C -0.047(1) 0.6894(2) 0.350(1) 0.27(1) Uani 1.00 1 d . . .
C109 C -0.007(1) 0.6701(2) 0.2793(7) 0.207(7) Uani 1.00 1 d . . .
C110 C 0.3633(6) 0.644(1) 0.3676(4) 0.072(3) Uani 1.00 1 d . . .
C111 C 0.4073(7) 0.444(2) 0.4065(5) 0.091(3) Uani 1.00 1 d . . .
C112 C 0.3927(8) 0.406(1) 0.4804(5) 0.123(4) Uani 1.00 1 d . . .
C113 C 0.3329(8) 0.560(1) 0.5150(5) 0.105(4) Uani 1.00 1 d . . .
C114 C 0.2857(8) 0.7490(6) 0.4759(5) 0.133(5) Uani 1.00 1 d . . .
C115 C 0.3005(8) 0.804(1) 0.4012(5) 0.128(4) Uani 1.00 1 d . . .
C116 C 0.3198(8) 0.5178(2) 0.5968(5) 0.174(6) Uani 1.00 1 d . . .
H1 H 0.1154 0.1744 0.3213 0.306 Uiso 1.00 1 c R . .
H2 H 0.0773 0.2862 0.4421 0.314 Uiso 1.00 1 c R . .
H3 H -0.0616 0.5093 0.4436 0.222 Uiso 1.00 1 c R . .
H4 H -0.0893 0.8284 0.3605 0.333 Uiso 1.00 1 c R . .
H5 H -0.0284 0.7890 0.2398 0.251 Uiso 1.00 1 c R . .
H6 H 0.2415 0.8552 0.4997 0.166 Uiso 1.00 1 c R . .
H7 H 0.2675 0.9459 0.3745 0.156 Uiso 1.00 1 c R . .
H8 H 0.4486 0.3311 0.3826 0.111 Uiso 1.00 1 c R . .
H9 H 0.4263 0.2644 0.5073 0.147 Uiso 1.00 1 c R . .
H10 H 0.7949 0.4370 0.0933 0.098 Uiso 1.00 1 c R . .
H11 H 0.8179 0.2250 0.0389 0.099 Uiso 1.00 1 c R . .
H12 H 0.8793 0.1105 0.1615 0.129 Uiso 1.00 1 c R . .
H13 H 0.7887 -0.0702 0.1251 0.129 Uiso 1.00 1 c R . .
H14 H 0.7676 0.0334 0.2486 0.142 Uiso 1.00 1 c R . .
H15 H 0.7583 0.3145 0.2249 0.142 Uiso 1.00 1 c R . .
H16 H 0.6094 -0.0231 0.1537 0.116 Uiso 1.00 1 c R . .
H17 H 0.5930 0.0901 0.2306 0.116 Uiso 1.00 1 c R . .
H18 H 0.0673 0.2977 0.1751 0.097 Uiso 1.00 1 c R . .
H19 H 0.0747 0.5869 0.1653 0.097 Uiso 1.00 1 c R . .
H20 H 0.5681 0.3434 -0.0615 0.100 Uiso 1.00 1 c R . .
H21 H 0.6844 0.2520 -0.0693 0.100 Uiso 1.00 1 c R . .
H22 H 0.6597 0.5265 -0.0590 0.100 Uiso 1.00 1 c R . .
H23 H 0.2430 0.3199 0.2473 0.075 Uiso 1.00 1 c R . .
H24 H 0.6374 0.0971 0.0398 0.084 Uiso 1.00 1 c R . .
H25 H 0.2605 0.4113 0.5992 0.212 Uiso 1.00 1 c R . .
H26 H 0.9853 -0.1587 0.0250 0.152 Uiso 1.00 1 c R . .
H27 H 0.2515 0.7590 0.1900 0.088 Uiso 1.00 1 c R . .
H28 H 0.5200 0.4577 0.1719 0.110 Uiso 1.00 1 c R . .
H29 H 0.3086 0.6769 0.6182 0.212 Uiso 1.00 1 c R . .
H30 H 0.3830 0.4435 0.6243 0.212 Uiso 1.00 1 c R . .
H31 H 1.0776 0.0163 0.0811 0.152 Uiso 1.00 1 c R . .

loop_
_atom_site_aniso_label
_atom_site_aniso_U_11
_atom_site_aniso_U_22
_atom_site_aniso_U_33
_atom_site_aniso_U_12
_atom_site_aniso_U_13
_atom_site_aniso_U_23
S101 0.089(1) 0.061(1) 0.069(1) -0.009(1) 0.025(1) -0.003(1)
O2 0.089(4) 0.073(5) 0.105(4) 0.012(3) 0.024(3) 0.005(3)
O6 0.112(4) 0.120(5) 0.148(6) 0.021(4) -0.016(4) -0.016(4)
O101 0.092(4) 0.062(4) 0.085(4) 0.001(3) 0.002(3) -0.004(3)
O102 0.137(5) 0.098(5) 0.090(4) -0.021(4) 0.054(4) 0.005(3)
O103 0.078(3) 0.082(4) 0.074(3) 0.008(3) 0.027(3) -0.011(3)
O104 0.100(4) 0.071(4) 0.105(4) -0.024(3) 0.023(3) -0.002(3)
N1 0.091(5) 0.113(5) 0.070(4) 0.025(4) 0.033(4) 0.014(5)
N3 0.088(4) 0.088(4) 0.074(4) -0.006(4) 0.033(3) 0.007(4)
N101 0.087(4) 0.065(5) 0.068(4) -0.026(4) -0.000(3) 0.008(3)
C2 0.066(5) 0.066(6) 0.083(6) -0.006(4) 0.024(4) -0.008(5)
C3 0.075(5) 0.063(6) 0.072(5) -0.003(4) 0.022(4) 0.011(4)
C4 0.064(5) 0.096(8) 0.087(5) 0.013(4) 0.015(4) -0.003(5)
C5 0.087(6) 0.129(9) 0.108(7) 0.004(6) 0.002(6) 0.029(6)
C6 0.110(7) 0.16(1) 0.081(6) 0.015(7) 0.020(5) 0.018(7)
C7 0.104(7) 0.115(9) 0.071(6) 0.016(6) 0.032(5) 0.020(5)
C101 0.062(5) 0.055(6) 0.070(5) -0.010(4) 0.012(4) 0.003(4)
C102 0.081(6) 0.063(7) 0.072(6) -0.002(5) 0.009(4) 0.007(5)
C103 0.086(6) 0.084(6) 0.072(5) -0.015(4) 0.020(4) -0.016(4)
C104 0.077(6) 0.106(8) 0.101(7) -0.004(5) 0.022(5) 0.001(6)
C105 0.27(2) 0.30(2) 0.20(1) 0.15(2) 0.16(1) 0.14(1)
C106 0.20(2) 0.42(3) 0.16(1) 0.09(2) 0.11(1) 0.12(2)
C107 0.15(1) 0.26(2) 0.15(1) -0.03(1) 0.07(1) -0.03(1)
C108 0.27(2) 0.32(2) 0.25(2) 0.21(2) 0.13(2) -0.02(2)
C109 0.24(1) 0.23(2) 0.15(1) 0.19(1) 0.06(1) 0.04(1)
C110 0.093(6) 0.063(6) 0.061(5) -0.003(4) 0.023(4) -0.008(4)
C111 0.127(7) 0.072(7) 0.080(6) 0.013(5) 0.036(5) 0.009(5)
C112 0.151(9) 0.139(9) 0.078(7) 0.012(8) 0.020(6) 0.020(7)
C113 0.113(8) 0.135(9) 0.070(7) -0.011(7) 0.023(6) 0.010(6)
C114 0.17(1) 0.17(1) 0.080(7) 0.041(9) 0.061(7) -0.010(7)
C115 0.152(8) 0.15(1) 0.094(7) 0.061(7) 0.038(6) 0.008(6)
C116 0.17(1) 0.28(2) 0.079(7) -0.02(1) 0.040(7) 0.014(8)

loop_
_atom_type_symbol
_atom_type_description
_atom_type_scat_dispersion_real
_atom_type_scat_dispersion_imag
_atom_type_scat_source
C C 0.018 0.009
;
International Tables for Crystallography
(1992, Vol. C, Tables 4.2.6.8 and 6.1.1.4)
;
H H 0.000 0.000
;
International Tables for Crystallography
(1992, Vol. C, Table 6.1.1.4)
;
N N 0.031 0.018
;
International Tables for Crystallography
(1992, Vol. C, Tables 4.2.6.8 and 6.1.1.4)
;
O O 0.049 0.032
;
International Tables for Crystallography
(1992, Vol. C, Tables 4.2.6.8 and 6.1.1.4)
;
S S 0.333 0.557
;
International Tables for Crystallography
(1992, Vol. C, Tables 4.2.6.8 and 6.1.1.4)
;

loop_
_geom_angle_atom_site_label_1
_geom_angle_atom_site_label_2
_geom_angle_atom_site_label_3
_geom_angle
_geom_angle_publ_flag
_geom_angle_site_symmetry_1
_geom_angle_site_symmetry_2
_geom_angle_site_symmetry_3
O104 S101 O103 117.9(3) ? . . .
N101 S101 O103 112.3(3) ? . . .
C110 S101 O103 105.9(3) ? . . .
N101 S101 O104 105.4(3) ? . . .
C110 S101 O104 108.6(3) ? . . .
S101 N101 C101 123.5(5) ? . . .
C110 S101 N101 106.0(3) ? . . .
S101 C110 C111 122.6(7) ? . . .
S101 C110 C115 118.4(6) ? . . .
O2 C2 N1 122.7(8) ? . . .
O2 C2 C3 121.5(8) ? . . .
O101 C102 C101 114.4(7) ? . . .
O101 C102 O102 126.1(8) ? . . .
O102 C102 C101 119.4(6) ? . . .
N1 C2 C3 115.7(7) ? . . .
C7 N1 C2 127.3(7) ? . . .
N1 C7 C6 110.7(6) ? . . .
N3 C3 C2 106.6(6) ? . . .
N3 C3 C4 112.3(6) ? . . .
N101 C101 C102 115.0(6) ? . . .
N101 C101 C103 109.8(6) ? . . .
C2 C3 C4 113.4(6) ? . . .
C3 C4 C5 114.6(6) ? . . .
C4 C5 C6 114.6(6) ? . . .
C5 C6 C7 114.4(6) ? . . .
C103 C101 C102 109.1(5) ? . . .
C101 C103 C104 115.6(6) ? . . .
C103 C104 C105 122.0(9) ? . . .
C103 C104 C109 121.6(9) ? . . .
C109 C104 C105 116(1) ? . . .
C104 C105 C106 120.8(8) ? . . .
C104 C109 C108 118.6(8) ? . . .
C105 C106 C107 121(1) ? . . .
C106 C107 C108 118(1) ? . . .
C107 C108 C109 120(1) ? . . .
C115 C110 C111 118.9(8) ? . . .
C110 C111 C112 120.1(8) ? . . .
C110 C115 C114 118.2(7) ? . . .
C111 C112 C113 122.3(7) ? . . .
C112 C113 C114 117.8(9) ? . . .
C112 C113 C116 121.6(7) ? . . .
C113 C114 C115 122.6(9) ? . . .
C116 C113 C114 120.6(8) ? . . .
S101 N101 H27 116.7620 ? . . .
H31 O6 H26 111.6471 ? . . .
H28 N1 C2 112.9890 ? . . .
H28 N1 C7 119.7117 ? . . .
N1 C7 H17 109.8605 ? . . .
N1 C7 H16 108.7432 ? . . .
H20 N3 C3 107.3383 ? . . .
H21 N3 C3 109.2457 ? . . .
H22 N3 C3 126.9205 ? . . .
N3 C3 H24 108.4670 ? . . .
H21 N3 H20 110.4086 ? . . .
H22 N3 H20 100.0152 ? . . .
H22 N3 H21 102.1229 ? . . .
N101 C101 H23 107.6759 ? . . .
H27 N101 C101 111.9249 ? . . .
C2 C3 H24 107.8830 ? . . .
C3 C4 H10 108.5795 ? . . .
H24 C3 C4 107.9610 ? . . .
C3 C4 H11 107.6601 ? . . .
H10 C4 C5 108.0478 ? . . .
H11 C4 C5 108.4724 ? . . .
C4 C5 H12 108.6311 ? . . .
C4 C5 H13 108.1382 ? . . .
H11 C4 H10 109.4494 ? . . .
H12 C5 C6 108.6221 ? . . .
H13 C5 C6 107.3289 ? . . .
C5 C6 H14 109.5363 ? . . .
C5 C6 H15 107.5363 ? . . .
H13 C5 H12 109.4565 ? . . .
C6 C7 H17 110.2313 ? . . .
H14 C6 C7 107.7660 ? . . .
H15 C6 C7 108.0666 ? . . .
C6 C7 H16 107.8014 ? . . .
H15 C6 H14 109.4630 ? . . .
H17 C7 H16 109.4608 ? . . .
H23 C101 C102 107.1744 ? . . .
H23 C101 C103 107.8812 ? . . .
C101 C103 H18 107.6832 ? . . .
C101 C103 H19 108.1772 ? . . .
H18 C103 C104 107.7846 ? . . .
H19 C103 C104 108.0278 ? . . .
H19 C103 H18 109.4644 ? . . .
C104 C105 H1 118.7457 ? . . .
C104 C109 H5 121.0454 ? . . .
H1 C105 C106 120.4915 ? . . .
C105 C106 H2 119.5421 ? . . .
H2 C106 C107 118.6199 ? . . .
C106 C107 H3 120.2570 ? . . .
C107 C108 H4 118.1356 ? . . .
H3 C107 C108 120.8847 ? . . .
C108 C109 H5 120.3666 ? . . .
H4 C108 C109 121.1363 ? . . .
C110 C111 H8 118.8412 ? . . .
C110 C115 H7 120.6272 ? . . .
H8 C111 C112 121.0809 ? . . .
C111 C112 H9 118.4074 ? . . .
H9 C112 C113 119.3010 ? . . .
C113 C114 H6 117.9677 ? . . .
C113 C116 H25 110.9064 ? . . .
C113 C116 H29 108.0381 ? . . .
C113 C116 H30 109.4526 ? . . .
C114 C115 H7 121.1361 ? . . .
H6 C114 C115 119.4462 ? . . .
H29 C116 H25 109.4682 ? . . .
H30 C116 H25 109.4728 ? . . .
H30 C116 H29 109.4765 ? . . .

loop_
_geom_bond_atom_site_label_1
_geom_bond_atom_site_label_2
_geom_bond_distance
_geom_bond_publ_flag
_geom_bond_site_symmetry_1
_geom_bond_site_symmetry_2
S101 O103 1.415(6) ? . .
S101 O104 1.432(6) ? . .
S101 N101 1.603(5) ? . .
S101 C110 1.754(8) ? . .
O2 C2 1.22(1) ? . .
O101 C102 1.237(8) ? . .
O102 C102 1.23(1) ? . .
N1 C2 1.33(1) ? . .
N1 C7 1.46(1) ? . .
N3 C3 1.497(8) ? . .
N101 C101 1.437(9) ? . .
C2 C3 1.51(1) ? . .
C3 C4 1.494(9) ? . .
C4 C5 1.49(1) ? . .
C5 C6 1.55(1) ? . .
C6 C7 1.51(1) ? . .
C101 C102 1.56(1) ? . .
C101 C103 1.51(1) ? . .
C103 C104 1.51(1) ? . .
C104 C105 1.33(1) ? . .
C104 C109 1.29(1) ? . .
C105 C106 1.41(2) ? . .
C106 C107 1.18(2) ? . .
C107 C106 1.18(2) ? . .
C107 C108 1.30(2) ? . .
C108 C107 1.30(2) ? . .
C108 C109 1.46(2) ? . .
C110 C111 1.34(1) ? . .
C110 C115 1.37(1) ? . .
C111 C112 1.38(1) ? . .
C112 C113 1.34(1) ? . .
C113 C114 1.31(1) ? . .
C113 C116 1.52(1) ? . .
C114 C115 1.41(1) ? . .
O6 H26 0.9188 ? . .
O6 H31 1.1111 ? . .
N1 H28 1.1000 ? . .
N3 H20 0.9830 ? . .
N3 H21 0.9500 ? . .
N3 H22 0.9912 ? . .
N101 H27 0.7415 ? . .
C3 H24 0.9500 ? . .
C4 H10 0.9500 ? . .
C4 H11 0.9499 ? . .
C5 H12 0.9500 ? . .
C5 H13 0.9500 ? . .
C6 H14 0.9500 ? . .
C6 H15 0.9500 ? . .
C7 H16 0.9500 ? . .
C7 H17 0.9500 ? . .
C101 H23 0.9500 ? . .
C103 H18 0.9500 ? . .
C103 H19 0.9500 ? . .
C105 H1 0.9500 ? . .
C106 H2 0.9500 ? . .
C107 H3 0.9499 ? . .
C108 H4 0.9500 ? . .
C109 H5 0.9500 ? . .
C111 H8 0.9500 ? . .
C112 H9 0.9500 ? . .
C114 H6 0.9500 ? . .
C115 H7 0.9501 ? . .
C116 H25 0.9501 ? . .
C116 H29 0.9500 ? . .
C116 H30 0.9501 ? . .
H3 C107 0.9499 ? . .
H6 C114 0.9500 ? . .
H26 O6 0.9188 ? . .
H31 O6 1.1111 ? . .

loop_
_geom_contact_atom_site_label_1
_geom_contact_atom_site_label_2
_geom_contact_distance
_geom_contact_publ_flag
_geom_contact_site_symmetry_1
_geom_contact_site_symmetry_2
S101 C101 2.679(7) ? . .
S101 C102 3.563(8) ? . .
S101 C111 2.719(8) ? . .
S101 C115 2.69(1) ? . .
O2 O2 3.415(7) ? . 64502
O2 O2 3.415(7) ? . 65502
O2 N1 2.231(9) ? . .
O2 N3 2.633(8) ? . .
O2 N3 2.789(8) ? . 65502
O2 C2 3.179(9) ? . 65502
O2 C3 2.386(9) ? . .
O2 C3 3.041(8) ? . 65502
O2 C4 3.364(9) ? . .
O2 C7 3.546(9) ? . 56501
O6 O101 2.776(7) ? . 65501
O6 C4 3.55(1) ? . .
O6 C102 3.546(9) ? . 65501
O101 O6 2.776(7) ? . 45501
O101 O102 2.198(8) ? . .
O101 O104 3.311(7) ? . 54501
O101 N3 2.814(8) ? . 64502
O101 N101 2.813(7) ? . 54501
O101 C101 2.359(8) ? . .
O101 C103 2.896(9) ? . .
O102 O103 3.386(7) ? . .
O102 N1 3.560(8) ? . .
O102 N3 3.222(8) ? . 64502
O102 N3 2.685(8) ? . 65502
O102 N101 2.786(8) ? . .
O102 C3 3.130(9) ? . 65502
O102 C4 3.534(9) ? . 65502
O102 C101 2.415(9) ? . .
O102 C103 3.41(1) ? . .
O103 O104 3.078(7) ? . 54501
O103 O104 2.440(7) ? . .
O103 N1 2.901(8) ? . .
O103 N101 2.509(7) ? . .
O103 C7 3.46(1) ? . .
O103 C101 3.081(8) ? . .
O103 C102 3.437(9) ? . .
O103 C110 2.538(9) ? . .
O103 C111 2.88(1) ? . .
O104 O101 3.311(7) ? . 56501
O104 O103 3.078(7) ? . 56501
O104 N101 2.416(8) ? . .
O104 C7 3.47(1) ? . 56501
O104 C101 3.432(8) ? . 56501
O104 C102 3.352(9) ? . 56501
O104 C110 2.594(9) ? . .
O104 C111 3.51(1) ? . 56501
O104 C115 3.04(1) ? . .
N1 C3 2.41(1) ? . .
N1 C4 3.07(1) ? . .
N1 C5 3.20(1) ? . .
N1 C6 2.45(1) ? . .
N3 O2 2.789(8) ? . 64502
N3 O101 2.814(8) ? . 65502
N3 O102 2.685(8) ? . 64502
N3 O102 3.222(8) ? . 65502
N3 C2 2.41(1) ? . .
N3 C4 2.484(8) ? . .
N3 C102 3.31(1) ? . 65502
N101 O101 2.813(7) ? . 56501
N101 C102 2.530(9) ? . .
N101 C103 2.414(9) ? . .
N101 C104 3.11(1) ? . .
N101 C110 2.683(8) ? . .
N101 C115 3.24(1) ? . .
C2 O2 3.179(9) ? . 64502
C2 C4 2.51(1) ? . .
C2 C5 3.26(1) ? . .
C2 C6 3.11(1) ? . .
C2 C7 2.50(1) ? . .
C3 O2 3.041(8) ? . 64502
C3 O102 3.130(9) ? . 64502
C3 C5 2.51(1) ? . .
C3 C6 3.08(1) ? . .
C3 C7 2.88(1) ? . .
C4 O6 3.55(1) ? . .
C4 O102 3.534(9) ? . 64502
C4 C6 2.56(1) ? . .
C4 C7 3.12(1) ? . .
C5 C7 2.57(1) ? . .
C7 O2 3.546(9) ? . 54501
C7 O104 3.47(1) ? . 54501
C101 O104 3.432(8) ? . 54501
C101 C104 2.56(1) ? . .
C101 C105 3.12(2) ? . .
C101 C110 3.358(9) ? . .
C102 O6 3.546(9) ? . 45501
C102 O104 3.352(9) ? . 54501
C102 N3 3.31(1) ? . 64502
C102 C103 2.50(1) ? . .
C103 C105 2.48(2) ? . .
C103 C109 2.45(1) ? . .
C104 C106 2.38(2) ? . .
C104 C107 2.74(2) ? . .
C104 C108 2.37(2) ? . .
C105 C107 2.26(2) ? . .
C105 C108 2.58(1) ? . .
C105 C109 2.23(1) ? . .
C106 C108 2.13(1) ? . .
C106 C109 2.63(2) ? . .
C107 C104 2.74(2) ? . .
C107 C105 2.26(2) ? . .
C107 C109 2.39(2) ? . .
C109 C107 2.39(2) ? . .
C110 C112 2.36(1) ? . .
C110 C113 2.77(1) ? . .
C110 C114 2.39(1) ? . .
C111 O104 3.51(1) ? . 54501
C111 C113 2.39(1) ? . .
C111 C114 2.69(1) ? . .
C111 C115 2.34(1) ? . .
C112 C114 2.27(1) ? . .
C112 C115 2.70(1) ? . .
C112 C116 2.50(1) ? . .
C113 C115 2.39(1) ? . .
C114 C116 2.46(1) ? . .
S101 H7 2.7883 ? . .
S101 H8 2.8163 ? . .
S101 H17 3.5709 ? . 56501
S101 H23 2.7023 ? . .
S101 H27 2.0467 ? . .
S101 H28 3.0783 ? . .
S101 H30 3.4489 ? . 65602
O2 H10 3.1775 ? . .
O2 H13 3.4337 ? . 56501
O2 H16 2.6008 ? . 56501
O2 H20 2.5736 ? . .
O2 H20 1.9680 ? . 65502
O2 H21 3.5764 ? . .
O2 H21 3.1746 ? . 65502
O2 H22 2.6607 ? . .
O2 H22 3.4742 ? . 65502
O2 H24 3.0227 ? . .
O2 H24 2.7477 ? . 56501
O2 H24 2.7013 ? . 65502
O2 H28 2.4144 ? . .
O6 H11 2.7814 ? . .
O6 H12 3.1881 ? . .
O6 H13 3.5901 ? . .
O6 H18 3.0039 ? . 65501
O6 H19 3.2567 ? . 64501
O6 H19 3.5138 ? . 64502
O101 H11 3.4176 ? . 64502
O101 H18 2.4773 ? . .
O101 H19 3.2894 ? . 54501
O101 H19 3.3623 ? . .
O101 H20 3.4421 ? . 64502
O101 H21 2.4879 ? . 64502
O101 H22 2.1935 ? . 64502
O101 H23 2.5388 ? . .
O101 H26 3.3240 ? . 45501
O101 H26 3.5762 ? . 65502
O101 H27 2.0903 ? . 54501
O101 H31 1.7491 ? . 45501
O102 H11 3.0097 ? . 65502
O102 H18 3.5384 ? . .
O102 H19 3.4283 ? . .
O102 H20 3.5783 ? . 64502
O102 H20 2.9882 ? . 65502
O102 H21 3.5437 ? . 64502
O102 H21 1.8783 ? . 65502
O102 H22 2.2340 ? . 64502
O102 H22 3.3842 ? . 65502
O102 H23 3.0193 ? . .
O102 H24 2.8221 ? . 65502
O102 H27 2.6750 ? . .
O102 H28 2.9815 ? . .
O102 H31 3.4474 ? . 45501
O103 H8 2.4936 ? . .
O103 H17 3.0165 ? . .
O103 H17 3.4972 ? . 56501
O103 H23 2.9337 ? . .
O103 H27 2.9419 ? . .
O103 H28 1.9081 ? . .
O103 H30 3.4220 ? . 65602
O104 H7 2.7850 ? . .
O104 H8 2.7679 ? . 56501
O104 H17 2.6928 ? . 56501
O104 H23 2.7340 ? . 56501
O104 H27 2.4668 ? . .
O104 H28 3.5764 ? . 56501
O104 H30 3.0248 ? . 65602
N1 H10 3.1436 ? . .
N1 H13 3.5542 ? . .
N1 H14 3.2200 ? . .
N1 H15 2.4918 ? . .
N1 H16 1.9814 ? . .
N1 H16 3.4023 ? . 56501
N1 H17 1.9942 ? . .
N1 H20 3.4177 ? . 64502
N1 H20 3.4338 ? . 65502
N1 H22 3.5439 ? . 64502
N1 H24 2.5474 ? . .
N3 H10 2.8241 ? . .
N3 H11 2.4992 ? . .
N3 H16 3.5524 ? . 65502
N3 H24 2.0109 ? . .
N3 H27 3.2194 ? . 64502
N3 H28 3.5503 ? . 64502
N101 H7 3.0992 ? . .
N101 H18 3.2034 ? . .
N101 H19 2.5065 ? . .
N101 H21 2.9433 ? . 65502
N101 H23 1.9485 ? . .
N101 H23 3.5029 ? . 56501
C2 H10 2.5585 ? . .
C2 H11 3.2791 ? . .
C2 H15 3.1052 ? . .
C2 H16 2.7209 ? . .
C2 H16 3.1984 ? . 56501
C2 H17 3.2355 ? . .
C2 H20 2.5342 ? . .
C2 H20 2.9799 ? . 65502
C2 H21 3.2459 ? . .
C2 H22 2.8277 ? . .
C2 H24 2.0194 ? . .
C2 H24 3.4130 ? . 65502
C2 H28 2.0259 ? . .
C3 H10 2.0096 ? . .
C3 H11 1.9988 ? . .
C3 H12 3.3096 ? . .
C3 H13 2.6951 ? . .
C3 H15 3.3392 ? . .
C3 H16 2.7350 ? . .
C3 H20 2.0208 ? . .
C3 H21 2.0200 ? . .
C3 H22 2.2372 ? . .
C3 H28 3.3850 ? . .
C4 H12 2.0107 ? . .
C4 H13 2.0050 ? . .
C4 H14 3.3570 ? . .
C4 H15 2.7251 ? . .
C4 H16 3.1556 ? . .
C4 H20 3.3077 ? . .
C4 H21 2.6627 ? . .
C4 H22 2.9401 ? . .
C4 H24 2.0024 ? . .
C5 H5 2.9819 ? . 64501
C5 H10 2.0039 ? . .
C5 H11 2.0088 ? . .
C5 H14 2.0699 ? . .
C5 H15 2.0462 ? . .
C5 H16 2.6104 ? . .
C5 H17 3.3602 ? . .
C5 H18 3.4538 ? . 65501
C5 H24 2.5527 ? . .
C6 H4 3.5710 ? . 64501
C6 H5 3.4305 ? . 64501
C6 H10 2.7424 ? . .
C6 H11 3.3592 ? . .
C6 H12 2.0591 ? . .
C6 H13 2.0437 ? . .
C6 H16 2.0183 ? . .
C6 H17 2.0467 ? . .
C6 H24 3.0856 ? . .
C6 H28 3.2517 ? . .
C6 H29 3.2975 ? . 64602
C7 H10 3.4248 ? . .
C7 H12 3.3655 ? . .
C7 H13 2.7324 ? . .
C7 H14 2.0179 ? . .
C7 H15 2.0214 ? . .
C7 H20 3.3364 ? . 64502
C7 H24 2.6691 ? . .
C7 H28 2.2213 ? . .
C7 H29 3.4617 ? . 64602
C7 H30 3.5259 ? . 64602
C101 H1 2.9638 ? . .
C101 H18 2.0166 ? . .
C101 H19 2.0224 ? . .
C101 H21 3.3973 ? . 65502
C101 H27 3.5903 ? . 54501
C101 H27 1.8467 ? . .
C101 H31 3.3879 ? . 45501
C102 H18 2.5052 ? . .
C102 H19 2.8031 ? . .
C102 H21 3.2891 ? . 64502
C102 H21 2.8915 ? . 65502
C102 H22 2.4197 ? . 64502
C102 H23 2.0533 ? . .
C102 H27 3.0229 ? . 54501
C102 H27 2.6593 ? . .
C102 H28 3.5512 ? . .
C102 H31 2.6241 ? . 45501
C103 H1 2.6261 ? . .
C103 H5 2.6174 ? . .
C103 H12 3.2770 ? . 45501
C103 H23 2.0190 ? . .
C103 H27 2.5788 ? . .
C103 H31 3.0842 ? . 45501
C104 H1 1.9721 ? . .
C104 H2 3.2129 ? . .
C104 H4 3.2229 ? . .
C104 H5 1.9603 ? . .
C104 H12 3.3708 ? . 45501
C104 H18 2.0133 ? . .
C104 H19 2.0162 ? . .
C104 H23 2.6326 ? . .
C104 H27 3.4058 ? . .
C105 H2 2.0522 ? . .
C105 H3 3.1118 ? . .
C105 H4 3.4937 ? . 54501
C105 H4 3.5284 ? . .
C105 H5 3.4100 ? . 54501
C105 H5 3.1058 ? . .
C105 H7 3.1401 ? . 54501
C105 H18 2.7229 ? . .
C105 H19 3.2274 ? . .
C105 H23 2.7611 ? . .
C106 H1 2.0615 ? . .
C106 H3 1.8469 ? . .
C106 H3 3.4118 ? . 54602
C106 H4 3.3647 ? . 54501
C106 H4 2.9619 ? . .
C106 H5 3.5762 ? . .
C107 H1 3.0862 ? . .
C107 H2 1.8319 ? . .
C107 H2 3.2997 ? . 55602
C107 H4 1.9341 ? . .
C107 H5 3.2394 ? . .
C108 H1 3.5227 ? . .
C108 H1 3.4006 ? . 56501
C108 H2 2.9750 ? . .
C108 H3 1.9605 ? . .
C108 H5 2.1049 ? . .
C108 H14 3.2703 ? . 46501
C108 H25 3.2342 ? . 55602
C109 H1 3.0838 ? . .
C109 H1 3.1223 ? . 56501
C109 H2 3.5633 ? . .
C109 H3 3.2569 ? . .
C109 H4 2.1124 ? . .
C109 H12 3.3044 ? . 46501
C109 H14 3.4184 ? . 46501
C109 H15 3.5196 ? . 45501
C109 H18 2.9863 ? . .
C109 H19 2.4909 ? . .
C110 H6 3.2494 ? . .
C110 H7 2.0295 ? . .
C110 H8 1.9793 ? . .
C110 H9 3.2021 ? . .
C110 H9 3.2318 ? . 65602
C110 H23 2.9635 ? . .
C110 H27 3.3016 ? . .
C110 H30 3.5776 ? . 65602
C111 H7 3.1834 ? . 54501
C111 H7 3.1978 ? . .
C111 H9 2.0172 ? . .
C111 H9 2.9307 ? . 65602
C111 H23 3.2875 ? . .
C112 H6 3.5504 ? . 54501
C112 H6 3.1249 ? . .
C112 H7 3.3193 ? . 54501
C112 H8 2.0434 ? . .
C112 H9 2.9666 ? . 65602
C112 H25 2.9386 ? . .
C112 H29 3.2024 ? . .
C112 H30 2.6095 ? . .
C113 H2 3.5881 ? . .
C113 H6 1.9445 ? . .
C113 H7 3.2377 ? . .
C113 H8 3.2414 ? . .
C113 H8 3.3676 ? . 65602
C113 H9 1.9874 ? . .
C113 H9 3.3410 ? . 65602
C113 H25 2.0597 ? . .
C113 H29 2.0263 ? . .
C113 H30 2.0430 ? . .
C114 H2 3.5874 ? . .
C114 H7 2.0720 ? . .
C114 H9 3.1278 ? . .
C114 H9 3.2635 ? . 56501
C114 H25 2.9074 ? . .
C114 H29 2.5423 ? . .
C114 H30 3.1708 ? . .
C115 H1 3.2030 ? . 56501
C115 H6 2.0554 ? . .
C115 H8 3.1921 ? . .
C115 H8 3.4256 ? . 56501
C115 H9 3.3279 ? . 56501
C115 H9 3.5747 ? . 65602
C116 H4 3.3171 ? . 54602
C116 H6 2.5715 ? . .
C116 H8 3.3460 ? . 65602
C116 H9 2.6445 ? . .
C116 H14 3.1637 ? . 65602
C116 H17 3.1155 ? . 65602
H1 C107 3.0862 ? . .
H1 C108 3.4006 ? . 54501
H1 C109 3.1223 ? . 54501
H1 C115 3.2030 ? . 54501
H2 C107 1.8319 ? . .
H2 C107 3.2997 ? . 54602
H3 C106 3.4118 ? . 55602
H4 C6 3.5710 ? . 46501
H4 C105 3.4937 ? . 56501
H4 C106 3.3647 ? . 56501
H4 C107 1.9341 ? . .
H4 C116 3.3171 ? . 55602
H5 C5 2.9819 ? . 46501
H5 C6 3.4305 ? . 46501
H5 C105 3.4100 ? . 56501
H5 C107 3.2394 ? . .
H6 C110 3.2494 ? . .
H6 C112 3.1249 ? . .
H6 C112 3.5504 ? . 56501
H6 C113 1.9445 ? . .
H6 C115 2.0554 ? . .
H6 C116 2.5715 ? . .
H7 C105 3.1401 ? . 56501
H7 C111 3.1834 ? . 56501
H7 C112 3.3193 ? . 56501
H8 O104 2.7679 ? . 54501
H8 C113 3.3676 ? . 64602
H8 C115 3.4256 ? . 54501
H8 C116 3.3460 ? . 64602
H9 C110 3.2318 ? . 64602
H9 C111 2.9307 ? . 64602
H9 C112 2.9666 ? . 64602
H9 C113 3.3410 ? . 64602
H9 C114 3.2635 ? . 54501
H9 C115 3.3279 ? . 54501
H9 C115 3.5747 ? . 64602
H11 O6 2.7814 ? . .
H11 O101 3.4176 ? . 65502
H11 O102 3.0097 ? . 64502
H12 O6 3.1881 ? . .
H12 C103 3.2770 ? . 65501
H12 C104 3.3708 ? . 65501
H12 C109 3.3044 ? . 64501
H13 O2 3.4337 ? . 54501
H13 O6 3.5901 ? . .
H14 C108 3.2703 ? . 64501
H14 C109 3.4184 ? . 64501
H14 C116 3.1637 ? . 64602
H15 C109 3.5196 ? . 65501
H16 O2 2.6008 ? . 54501
H16 N1 3.4023 ? . 54501
H16 N3 3.5524 ? . 64502
H16 C2 3.1984 ? . 54501
H17 S101 3.5709 ? . 54501
H17 O103 3.4972 ? . 54501
H17 O104 2.6928 ? . 54501
H17 C116 3.1155 ? . 64602
H18 O6 3.0039 ? . 45501
H18 C5 3.4538 ? . 45501
H19 O6 3.2567 ? . 46501
H19 O6 3.5138 ? . 65502
H19 O101 3.2894 ? . 56501
H20 O2 1.9680 ? . 64502
H20 O101 3.4421 ? . 65502
H20 O102 2.9882 ? . 64502
H20 O102 3.5783 ? . 65502
H20 N1 3.4338 ? . 64502
H20 N1 3.4177 ? . 65502
H20 C2 2.9799 ? . 64502
H20 C7 3.3364 ? . 65502
H21 O2 3.1746 ? . 64502
H21 O101 2.4879 ? . 65502
H21 O102 1.8783 ? . 64502
H21 O102 3.5437 ? . 65502
H21 N101 2.9433 ? . 64502
H21 C101 3.3973 ? . 64502
H21 C102 2.8915 ? . 64502
H21 C102 3.2891 ? . 65502
H22 O2 3.4742 ? . 64502
H22 O101 2.1935 ? . 65502
H22 O102 3.3842 ? . 64502
H22 O102 2.2340 ? . 65502
H22 N1 3.5439 ? . 65502
H22 C102 2.4197 ? . 65502
H23 O104 2.7340 ? . 54501
H23 N101 3.5029 ? . 54501
H24 O2 2.7477 ? . 54501
H24 O2 2.7013 ? . 64502
H24 O102 2.8221 ? . 64502
H24 C2 3.4130 ? . 64502
H25 C108 3.2342 ? . 54602
H26 O101 3.3240 ? . 65501
H26 O101 3.5762 ? . 64502
H27 O101 2.0903 ? . 56501
H27 N3 3.2194 ? . 65502
H27 C101 3.5903 ? . 56501
H27 C102 3.0229 ? . 56501
H28 O104 3.5764 ? . 54501
H28 N3 3.5503 ? . 65502
H29 C6 3.2975 ? . 65602
H29 C7 3.4617 ? . 65602
H30 S101 3.4489 ? . 64602
H30 O103 3.4220 ? . 64602
H30 O104 3.0248 ? . 64602
H30 C7 3.5259 ? . 65602
H30 C110 3.5776 ? . 64602
H31 O101 1.7491 ? . 65501
H31 O102 3.4474 ? . 65501
H31 C101 3.3879 ? . 65501
H31 C102 2.6241 ? . 65501
H31 C103 3.0842 ? . 65501

loop_
_geom_torsion_atom_site_label_1
_geom_torsion_atom_site_label_2
_geom_torsion_atom_site_label_3
_geom_torsion_atom_site_label_4
_geom_torsion
_geom_torsion_publ_flag
_geom_torsion_site_symmetry_1
_geom_torsion_site_symmetry_2
_geom_torsion_site_symmetry_3
_geom_torsion_site_symmetry_4
O(103) S(101) N(101) C(101) 43.9(6) ? . . . .
O(104) S(101) N(101) C(101) 173.6(5) ? . . . .
C(110) S(101) N(101) C(101) -71.3(6) ? . . . .
O(103) S(101) C(110) C(111) -7.5(8) ? . . . .
O(103) S(101) C(110) C(115) 173.5(6) ? . . . .
O(104) S(101) C(110) C(111) -135.1(6) ? . . . .
O(104) S(101) C(110) C(115) 45.9(7) ? . . . .
N(101) S(101) C(110) C(111) 112.0(7) ? . . . .
N(101) S(101) C(110) C(115) -66.9(7) ? . . . .
C(7) N(1) C(2) O(2) -174.5(7) ? . . . .
C(7) N(1) C(2) C(3) 3(1) ? . . . .
C(2) N(1) C(7) C(6) 64.2(9) ? . . . .
S(101) N(101) C(101) C(102) -90.3(7) ? . . . .
S(101) N(101) C(101) C(103) 146.3(5) ? . . . .
O(2) C(2) C(3) N(3) -16(1) ? . . . .
O(2) C(2) C(3) C(4) 107.2(9) ? . . . .
N(1) C(2) C(3) N(3) 165.1(6) ? . . . .
N(1) C(2) C(3) C(4) -70.7(9) ? . . . .
N(3) C(3) C(4) C(5) -157.2(6) ? . . . .
C(2) C(3) C(4) C(5) 81.9(8) ? . . . .
C(3) C(4) C(5) C(6) -59.2(8) ? . . . .
C(4) C(5) C(6) C(7) 61.2(6) ? . . . .
C(5) C(6) C(7) N(1) -79.2(6) ? . . . .
N(101) C(101) C(102) O(101) 174.3(6) ? . . . .
N(101) C(101) C(102) O(102) -7.3(9) ? . . . .
C(103) C(101) C(102) O(101) -61.9(8) ? . . . .
C(103) C(101) C(102) O(102) 116.5(7) ? . . . .
N(101) C(101) C(103) C(104) -73.2(8) ? . . . .
C(102) C(101) C(103) C(104) 159.9(7) ? . . . .
C(101) C(103) C(104) C(105) -58(1) ? . . . .
C(101) C(103) C(104) C(109) 127.3(9) ? . . . .
C(103) C(104) C(105) C(106) 175(1) ? . . . .
C(109) C(104) C(105) C(106) -9(1) ? . . . .
C(103) C(104) C(109) C(108) 177.5(9) ? . . . .
C(105) C(104) C(109) C(108) 2(1) ? . . . .
C(104) C(105) C(106) C(107) 19(1) ? . . . .
C(105) C(106) C(107) C(108) -20(1) ? . . . .
C(106) C(107) C(108) C(109) 13(1) ? . . . .
C(107) C(108) C(109) C(104) -3(1) ? . . . .
S(101) C(110) C(111) C(112) 178.4(7) ? . . . .
C(115) C(110) C(111) C(112) -2(1) ? . . . .
S(101) C(110) C(115) C(114) 179.4(7) ? . . . .
C(111) C(110) C(115) C(114) 0(1) ? . . . .
C(110) C(111) C(112) C(113) 1(1) ? . . . .
C(111) C(112) C(113) C(114) 1(1) ? . . . .
C(111) C(112) C(113) C(116) -178.6(8) ? . . . .
C(112) C(113) C(114) C(115) -3(1) ? . . . .
C(116) C(113) C(114) C(115) 176.3(8) ? . . . .
C(113) C(114) C(115) C(110) 2(1) ? . . . .
O(103) S(101) N(101) H(27) -102.7 ? . . . .
O(104) S(101) N(101) H(27) 27.0 ? . . . .
C(110) S(101) N(101) H(27) 142.1 ? . . . .
H(28) N(1) C(2) O(2) 6.0 ? . . . .
H(28) N(1) C(2) C(3) -176.1 ? . . . .
C(2) N(1) C(7) H(16) -54.1 ? . . . .
C(2) N(1) C(7) H(17) -173.8 ? . . . .
H(28) N(1) C(7) C(6) -116.4 ? . . . .
H(28) N(1) C(7) H(16) 125.4 ? . . . .
H(28) N(1) C(7) H(17) 5.6 ? . . . .
H(20) N(3) C(3) C(2) -56.5 ? . . . .
H(20) N(3) C(3) C(4) 178.7 ? . . . .
H(20) N(3) C(3) H(24) 59.5 ? . . . .
H(21) N(3) C(3) C(2) -176.2 ? . . . .
H(21) N(3) C(3) C(4) 59.0 ? . . . .
H(21) N(3) C(3) H(24) -60.3 ? . . . .
H(22) N(3) C(3) C(2) 61.1 ? . . . .
H(22) N(3) C(3) C(4) -63.7 ? . . . .
H(22) N(3) C(3) H(24) 177.0 ? . . . .
S(101) N(101) C(101) H(23) 29.1 ? . . . .
H(27) N(101) C(101) C(102) 57.7 ? . . . .
H(27) N(101) C(101) C(103) -65.7 ? . . . .
H(27) N(101) C(101) H(23) 177.1 ? . . . .
O(2) C(2) C(3) H(24) -133.3 ? . . . .
N(1) C(2) C(3) H(24) 48.8 ? . . . .
N(3) C(3) C(4) H(10) 82.0 ? . . . .
N(3) C(3) C(4) H(11) -36.4 ? . . . .
C(2) C(3) C(4) H(10) -39.0 ? . . . .
C(2) C(3) C(4) H(11) -157.4 ? . . . .
H(24) C(3) C(4) C(5) -37.6 ? . . . .
H(24) C(3) C(4) H(10) -158.5 ? . . . .
H(24) C(3) C(4) H(11) 83.1 ? . . . .
C(3) C(4) C(5) H(12) 179.1 ? . . . .
C(3) C(4) C(5) H(13) 60.4 ? . . . .
H(10) C(4) C(5) C(6) 61.9 ? . . . .
H(10) C(4) C(5) H(12) -59.7 ? . . . .
H(10) C(4) C(5) H(13) -178.4 ? . . . .
H(11) C(4) C(5) C(6) -179.5 ? . . . .
H(11) C(4) C(5) H(12) 58.8 ? . . . .
H(11) C(4) C(5) H(13) -59.9 ? . . . .
C(4) C(5) C(6) H(14) -177.7 ? . . . .
C(4) C(5) C(6) H(15) -58.8 ? . . . .
H(12) C(5) C(6) C(7) -177.1 ? . . . .
H(12) C(5) C(6) H(14) -56.0 ? . . . .
H(12) C(5) C(6) H(15) 62.9 ? . . . .
H(13) C(5) C(6) C(7) -58.9 ? . . . .
H(13) C(5) C(6) H(14) 62.2 ? . . . .
H(13) C(5) C(6) H(15) -178.9 ? . . . .
C(5) C(6) C(7) H(16) 39.6 ? . . . .
C(5) C(6) C(7) H(17) 159.0 ? . . . .
H(14) C(6) C(7) N(1) 158.7 ? . . . .
H(14) C(6) C(7) H(16) -82.5 ? . . . .
H(14) C(6) C(7) H(17) 37.0 ? . . . .
H(15) C(6) C(7) N(1) 40.5 ? . . . .
H(15) C(6) C(7) H(16) 159.3 ? . . . .
H(15) C(6) C(7) H(17) -81.2 ? . . . .
H(23) C(101) C(102) O(101) 54.6 ? . . . .
H(23) C(101) C(102) O(102) -127.0 ? . . . .
N(101) C(101) C(103) H(18) 166.2 ? . . . .
N(101) C(101) C(103) H(19) 48.0 ? . . . .
C(102) C(101) C(103) H(18) 39.4 ? . . . .
C(102) C(101) C(103) H(19) -78.8 ? . . . .
H(23) C(101) C(103) C(104) 43.8 ? . . . .
H(23) C(101) C(103) H(18) -76.7 ? . . . .
H(23) C(101) C(103) H(19) 165.1 ? . . . .
H(18) C(103) C(104) C(105) 62.4 ? . . . .
H(18) C(103) C(104) C(109) -112.2 ? . . . .
H(19) C(103) C(104) C(105) -179.4 ? . . . .
H(19) C(103) C(104) C(109) 6.0 ? . . . .
C(103) C(104) C(105) H(1) -3.8 ? . . . .
C(109) C(104) C(105) H(1) 171.1 ? . . . .
C(103) C(104) C(109) H(5) -1.8 ? . . . .
C(105) C(104) C(109) H(5) -176.7 ? . . . .
C(104) C(105) C(106) H(2) -160.7 ? . . . .
H(1) C(105) C(106) C(107) -160.8 ? . . . .
H(1) C(105) C(106) H(2) 18.5 ? . . . .
C(105) C(106) C(107) H(3) 158.0 ? . . . .
H(2) C(106) C(107) C(108) 160.0 ? . . . .
H(2) C(106) C(107) H(3) -21.2 ? . . . .
C(106) C(107) C(108) H(4) -165.5 ? . . . .
H(3) C(107) C(108) C(109) -165.7 ? . . . .
H(3) C(107) C(108) H(4) 15.8 ? . . . .
C(107) C(108) C(109) H(5) 175.6 ? . . . .
H(4) C(108) C(109) C(104) 174.8 ? . . . .
H(4) C(108) C(109) H(5) -5.9 ? . . . .
S(101) C(110) C(111) H(8) -1.2 ? . . . .
C(115) C(110) C(111) H(8) 177.8 ? . . . .
S(101) C(110) C(115) H(7) -0.1 ? . . . .
C(111) C(110) C(115) H(7) -179.1 ? . . . .
C(110) C(111) C(112) H(9) -178.4 ? . . . .
H(8) C(111) C(112) C(113) -178.6 ? . . . .
H(8) C(111) C(112) H(9) 1.2 ? . . . .
H(9) C(112) C(113) C(114) -178.4 ? . . . .
H(9) C(112) C(113) C(116) 1.6 ? . . . .
C(112) C(113) C(114) H(6) 178.0 ? . . . .
C(116) C(113) C(114) H(6) -2.0 ? . . . .
C(112) C(113) C(116) H(25) -89.4 ? . . . .
C(112) C(113) C(116) H(29) 150.6 ? . . . .
C(112) C(113) C(116) H(30) 31.5 ? . . . .
C(114) C(113) C(116) H(25) 90.6 ? . . . .
C(114) C(113) C(116) H(29) -29.4 ? . . . .
C(114) C(113) C(116) H(30) -148.5 ? . . . .
C(113) C(114) C(115) H(7) -177.6 ? . . . .
H(6) C(114) C(115) C(110) -178.8 ? . . . .
H(6) C(114) C(115) H(7) 0.7 ? . . . .

loop_
_cod_related_entry_id
_cod_related_entry_database
_cod_related_entry_code
1 ChemSpider 21188948
